data_2234038
loop_
_publ_author_name
'Hu, Xiao-Lei'
'Wang, Zhong-Xia'
'Wang, Fang-Ming'
'Han, Guang-Fan'

_publ_section_title
;
 2-Amino-4-(2-chlorophenyl)-7,7-dimethyl-5-oxo-5,6,7,8-tetrahydro-4<i>H</i>-chromene-3-carbonitrile
 hemihydrate
;
_journal_coeditor_code XU5439
_journal_issue 3
_journal_name_full 'Acta Crystallographica Section E'
_journal_page_first o823
_journal_paper_doi 10.1107/S1600536812003807
_journal_volume 68
_journal_year 2012
_chemical_formula_iupac 'C18 H17 Cl N2 O2, 0.5H2 O'
_chemical_formula_moiety 'C18 H17 Cl N2 O2, 0.5(H2 O)'
_chemical_formula_sum 'C18 H18 Cl N2 O2.5'
_chemical_formula_weight 337.80
_chemical_name_systematic
;
2-amino-4-(2-chlorophenyl)-7,7-dimethyl-5-oxo-5,6,7,8-tetrahydro-
4<i>H</i>-chromene-3-carbonitrile hemihydrate
;
_space_group_IT_number 15
_symmetry_cell_setting monoclinic
_symmetry_space_group_name_Hall '-C 2yc'
_symmetry_space_group_name_H-M 'C 1 2/c 1'
_atom_sites_solution_hydrogens geom
_atom_sites_solution_primary direct
_atom_sites_solution_secondary difmap
_audit_creation_method SHELXL-97
_cell_angle_alpha 90.00
_cell_angle_beta 111.24(3)
_cell_angle_gamma 90.00
_cell_formula_units_Z 16
_cell_length_a 31.431(6)
_cell_length_b 9.3230(19)
_cell_length_c 25.079(5)
_cell_measurement_reflns_used 3715
_cell_measurement_temperature 291(2)
_cell_measurement_theta_max 23.87
_cell_measurement_theta_min 2.12
_cell_volume 6850(3)
_computing_cell_refinement 'SAINT (Bruker, 2007)'
_computing_data_collection 'SMART (Bruker, 2007)'
_computing_data_reduction 'SAINT (Bruker, 2007)'
_computing_molecular_graphics 'SHELXTL (Sheldrick, 2008)'
_computing_publication_material 'SHELXTL (Sheldrick, 2008)'
_computing_structure_refinement 'SHELXTL (Sheldrick, 2008)'
_computing_structure_solution 'SHELXTL (Sheldrick, 2008)'
_diffrn_ambient_temperature 291(2)
_diffrn_measured_fraction_theta_full 0.992
_diffrn_measured_fraction_theta_max 0.992
_diffrn_measurement_device_type 'Bruker SMART APEX CCD'
_diffrn_measurement_method '\f and \w scans'
_diffrn_radiation_monochromator graphite
_diffrn_radiation_source 'sealed tube'
_diffrn_radiation_type MoK\a
_diffrn_radiation_wavelength 0.71073
_diffrn_reflns_av_R_equivalents 0.0541
_diffrn_reflns_av_sigmaI/netI 0.0804
_diffrn_reflns_limit_h_max 31
_diffrn_reflns_limit_h_min -37
_diffrn_reflns_limit_k_max 11
_diffrn_reflns_limit_k_min -9
_diffrn_reflns_limit_l_max 30
_diffrn_reflns_limit_l_min -25
_diffrn_reflns_number 15314
_diffrn_reflns_theta_full 25.36
_diffrn_reflns_theta_max 25.36
_diffrn_reflns_theta_min 3.09
_exptl_absorpt_coefficient_mu 0.237
_exptl_absorpt_correction_T_max 0.9585
_exptl_absorpt_correction_T_min 0.9452
_exptl_absorpt_correction_type multi-scan
_exptl_absorpt_process_details '(SADABS; Bruker, 2001)'
_exptl_crystal_colour Colorless
_exptl_crystal_density_diffrn 1.310
_exptl_crystal_density_method 'not measured'
_exptl_crystal_description Prism
_exptl_crystal_F_000 2832
_exptl_crystal_size_max 0.20
_exptl_crystal_size_mid 0.20
_exptl_crystal_size_min 0.20
_refine_diff_density_max 0.355
_refine_diff_density_min -0.502
_refine_ls_extinction_method none
_refine_ls_goodness_of_fit_ref 0.999
_refine_ls_hydrogen_treatment constr
_refine_ls_matrix_type full
_refine_ls_number_parameters 428
_refine_ls_number_reflns 6243
_refine_ls_number_restraints 0
_refine_ls_restrained_S_all 0.999
_refine_ls_R_factor_all 0.0938
_refine_ls_R_factor_gt 0.0572
_refine_ls_shift/su_max 0.000
_refine_ls_shift/su_mean 0.000
_refine_ls_structure_factor_coef Fsqd
_refine_ls_weighting_details 'calc w=1/[\s^2^(Fo^2^)+(0.0954P)^2^+0.0000P] where P=(Fo^2^+2Fc^2^)/3'
_refine_ls_weighting_scheme calc
_refine_ls_wR_factor_gt 0.1513
_refine_ls_wR_factor_ref 0.1677
_reflns_number_gt 3806
_reflns_number_total 6243
_reflns_threshold_expression I>2sigma(I)
_cod_data_source_file xu5439.cif
_cod_data_source_block I
_cod_original_cell_volume 6850(2)
_cod_original_sg_symbol_H-M 'C 2/c'
_cod_database_code 2234038
_cod_database_fobs_code 2234038

loop_
_symmetry_equiv_pos_as_xyz
'x, y, z'
'-x, y, -z+1/2'
'x+1/2, y+1/2, z'
'-x+1/2, y+1/2, -z+1/2'
'-x, -y, -z'
'x, -y, z-1/2'
'-x+1/2, -y+1/2, -z'
'x+1/2, -y+1/2, z-1/2'

loop_
_atom_site_type_symbol
_atom_site_label
_atom_site_fract_x
_atom_site_fract_y
_atom_site_fract_z
_atom_site_U_iso_or_equiv
_atom_site_adp_type
_atom_site_calc_flag
_atom_site_refinement_flags
_atom_site_occupancy
_atom_site_symmetry_multiplicity
C C1 0.87769(10) 0.7977(4) 0.80107(13) 0.0404(7) Uani d . 1 1
C C2 0.87215(12) 0.9275(4) 0.82590(15) 0.0495(8) Uani d . 1 1
H H2 0.8973 0.9748 0.8516 0.059 Uiso calc R 1 1
C C3 0.82914(13) 0.9840(4) 0.81178(15) 0.0531(9) Uani d . 1 1
H H3 0.8251 1.0715 0.8271 0.064 Uiso calc R 1 1
C C4 0.79199(11) 0.9116(3) 0.77502(14) 0.0453(8) Uani d . 1 1
H H4 0.7629 0.9499 0.7664 0.054 Uiso calc R 1 1
C C5 0.79701(11) 0.7834(3) 0.75071(13) 0.0395(7) Uani d . 1 1
H H5 0.7714 0.7367 0.7256 0.047 Uiso calc R 1 1
C C6 0.84100(10) 0.7219(3) 0.76370(12) 0.0335(6) Uani d . 1 1
C C7 0.84471(9) 0.5760(3) 0.73737(12) 0.0319(6) Uani d . 1 1
H H7 0.8135 0.5475 0.7140 0.038 Uiso calc R 1 1
C C8 0.86352(9) 0.4584(3) 0.78183(12) 0.0322(6) Uani d . 1 1
C C9 0.90599(10) 0.3998(3) 0.79355(12) 0.0379(7) Uani d . 1 1
C C10 0.91149(10) 0.5090(4) 0.71063(12) 0.0405(7) Uani d . 1 1
C C11 0.93956(11) 0.5026(4) 0.67499(15) 0.0499(9) Uani d . 1 1
H H11A 0.9348 0.4110 0.6554 0.060 Uiso calc R 1 1
H H11B 0.9715 0.5087 0.6994 0.060 Uiso calc R 1 1
C C12 0.92855(10) 0.6222(4) 0.63111(13) 0.0395(7) Uani d . 1 1
C C13 0.87805(11) 0.6376(5) 0.60281(15) 0.0527(9) Uani d . 1 1
H H13A 0.8664 0.5554 0.5782 0.063 Uiso calc R 1 1
H H13B 0.8717 0.7223 0.5787 0.063 Uiso calc R 1 1
C C14 0.85235(10) 0.6499(3) 0.64347(13) 0.0381(7) Uani d . 1 1
C C15 0.87098(9) 0.5780(3) 0.69802(12) 0.0335(6) Uani d . 1 1
C C16 0.94814(13) 0.7637(4) 0.66638(15) 0.0546(9) Uani d . 1 1
H H16A 0.9448 0.8423 0.6405 0.082 Uiso calc R 1 1
H H16B 0.9799 0.7504 0.6890 0.082 Uiso calc R 1 1
H H16C 0.9316 0.7840 0.6910 0.082 Uiso calc R 1 1
C C17 0.95296(13) 0.6054(5) 0.59000(14) 0.0586(10) Uani d . 1 1
H H17A 0.9409 0.5238 0.5659 0.088 Uiso calc R 1 1
H H17B 0.9850 0.5916 0.6109 0.088 Uiso calc R 1 1
H H17C 0.9486 0.6900 0.5668 0.088 Uiso calc R 1 1
C C18 0.83765(10) 0.4130(3) 0.81353(13) 0.0365(7) Uani d . 1 1
C C19 0.94532(11) 0.1569(4) 0.51895(14) 0.0454(8) Uani d . 1 1
C C20 0.96005(16) 0.2732(4) 0.49501(17) 0.0634(11) Uani d . 1 1
H H20 0.9910 0.2864 0.5024 0.076 Uiso calc R 1 1
C C21 0.92824(18) 0.3689(4) 0.46015(17) 0.0686(12) Uani d . 1 1
H H21 0.9379 0.4462 0.4440 0.082 Uiso calc R 1 1
C C22 0.88321(17) 0.3500(5) 0.44952(17) 0.0701(12) Uani d . 1 1
H H22 0.8619 0.4138 0.4259 0.084 Uiso calc R 1 1
C C23 0.86889(13) 0.2357(4) 0.47387(15) 0.0539(9) Uani d . 1 1
H H23 0.8379 0.2247 0.4665 0.065 Uiso calc R 1 1
C C24 0.89882(10) 0.1381(3) 0.50843(12) 0.0349(6) Uani d . 1 1
C C25 0.88120(9) 0.0083(3) 0.53129(11) 0.0324(6) Uani d . 1 1
H H25 0.9078 -0.0417 0.5581 0.039 Uiso calc R 1 1
C C26 0.85659(9) -0.0962(3) 0.48349(11) 0.0319(6) Uani d . 1 1
C C27 0.81138(9) -0.1227(3) 0.46640(12) 0.0349(6) Uani d . 1 1
C C28 0.80578(9) 0.0119(3) 0.54358(12) 0.0333(6) Uani d . 1 1
C C29 0.77329(10) 0.0455(3) 0.57239(14) 0.0376(7) Uani d . 1 1
H H29A 0.7681 -0.0404 0.5910 0.045 Uiso calc R 1 1
H H29B 0.7443 0.0739 0.5438 0.045 Uiso calc R 1 1
C C30 0.79024(10) 0.1653(3) 0.61691(12) 0.0359(7) Uani d . 1 1
C C31 0.83979(12) 0.1330(4) 0.65379(13) 0.0514(9) Uani d . 1 1
H H31A 0.8517 0.2110 0.6807 0.062 Uiso calc R 1 1
H H31B 0.8409 0.0464 0.6757 0.062 Uiso calc R 1 1
C C32 0.86993(11) 0.1136(4) 0.61901(13) 0.0422(7) Uani d . 1 1
C C33 0.85047(10) 0.0454(3) 0.56274(12) 0.0347(6) Uani d . 1 1
C C34 0.78655(12) 0.3096(3) 0.58672(15) 0.0493(8) Uani d . 1 1
H H34A 0.8034 0.3059 0.5616 0.074 Uiso calc R 1 1
H H34B 0.7989 0.3837 0.6147 0.074 Uiso calc R 1 1
H H34C 0.7551 0.3299 0.5649 0.074 Uiso calc R 1 1
C C35 0.76102(14) 0.1704(4) 0.65389(17) 0.0600(10) Uani d . 1 1
H H35A 0.7717 0.2460 0.6816 0.090 Uiso calc R 1 1
H H35B 0.7632 0.0804 0.6733 0.090 Uiso calc R 1 1
H H35C 0.7298 0.1881 0.6301 0.090 Uiso calc R 1 1
C C36 0.88196(9) -0.1639(3) 0.45490(12) 0.0341(6) Uani d . 1 1
Cl Cl1 0.93301(3) 0.73422(10) 0.82028(4) 0.0497(2) Uani d . 1 1
Cl Cl2 0.98615(3) 0.04182(10) 0.56223(4) 0.0535(3) Uani d . 1 1
N N1 0.81581(8) 0.3730(3) 0.83876(11) 0.0437(7) Uani d . 1 1
N N2 0.92876(9) 0.3135(3) 0.83506(11) 0.0517(7) Uani d . 1 1
H H2A 0.9171 0.2864 0.8596 0.062 Uiso d R 1 1
H H2B 0.9553 0.2836 0.8378 0.062 Uiso d R 1 1
N N3 0.90360(9) -0.2218(3) 0.43262(11) 0.0510(7) Uani d . 1 1
N N4 0.78563(9) -0.2024(3) 0.42255(12) 0.0490(7) Uani d . 1 1
H H4A 0.7979 -0.2469 0.4018 0.059 Uiso d R 1 1
H H4B 0.7569 -0.2109 0.4154 0.059 Uiso d R 1 1
O O1 0.93091(7) 0.4299(3) 0.75980(9) 0.0469(6) Uani d . 1 1
O O2 0.81516(6) 0.7103(2) 0.62866(8) 0.0404(5) Uani d . 1 1
O O3 0.78475(6) -0.0620(2) 0.49361(9) 0.0394(5) Uani d . 1 1
O O4 0.91002(8) 0.1490(3) 0.63733(10) 0.0601(7) Uani d . 1 1
O O1W 1.00378(11) 0.1570(4) 0.68730(14) 0.0858(9) Uani d . 1 1
H H1X 0.9740 0.1980 0.6788 0.103 Uiso d R 1 1
H H1Y 1.0031 0.0925 0.6572 0.103 Uiso d R 1 1

loop_
_atom_site_aniso_label
_atom_site_aniso_U_11
_atom_site_aniso_U_22
_atom_site_aniso_U_33
_atom_site_aniso_U_12
_atom_site_aniso_U_13
_atom_site_aniso_U_23
C1 0.0300(14) 0.0491(19) 0.0441(16) 0.0001(14) 0.0158(13) 0.0035(15)
C2 0.058(2) 0.0449(18) 0.0470(19) -0.0052(16) 0.0202(16) -0.0037(15)
C3 0.065(2) 0.0428(18) 0.056(2) 0.0084(17) 0.0263(18) -0.0032(16)
C4 0.0401(17) 0.0422(18) 0.057(2) 0.0121(14) 0.0216(16) 0.0047(16)
C5 0.0461(17) 0.0383(16) 0.0427(16) 0.0056(14) 0.0264(14) 0.0090(14)
C6 0.0379(15) 0.0331(15) 0.0311(14) 0.0011(13) 0.0144(12) 0.0079(12)
C7 0.0257(13) 0.0305(14) 0.0398(16) 0.0047(11) 0.0122(12) 0.0083(12)
C8 0.0358(15) 0.0309(15) 0.0332(15) 0.0051(12) 0.0165(12) 0.0032(12)
C9 0.0427(16) 0.0400(17) 0.0365(16) 0.0123(13) 0.0212(13) 0.0135(13)
C10 0.0361(15) 0.0556(19) 0.0319(15) 0.0101(14) 0.0147(12) 0.0134(14)
C11 0.0471(18) 0.062(2) 0.0499(19) 0.0162(16) 0.0293(16) 0.0167(17)
C12 0.0362(15) 0.0515(19) 0.0375(16) -0.0008(14) 0.0213(13) 0.0072(14)
C13 0.0431(18) 0.077(3) 0.0424(18) 0.0100(17) 0.0210(15) 0.0091(18)
C14 0.0357(16) 0.0418(17) 0.0389(16) 0.0047(13) 0.0160(13) 0.0054(14)
C15 0.0321(14) 0.0389(15) 0.0325(15) 0.0048(12) 0.0155(12) 0.0022(12)
C16 0.056(2) 0.058(2) 0.050(2) -0.0085(17) 0.0193(17) -0.0055(17)
C17 0.058(2) 0.092(3) 0.0316(17) 0.007(2) 0.0230(16) 0.0071(18)
C18 0.0351(15) 0.0315(15) 0.0446(17) -0.0005(12) 0.0166(13) 0.0109(13)
C19 0.0461(18) 0.0511(19) 0.0476(18) -0.0146(15) 0.0274(15) -0.0103(15)
C20 0.089(3) 0.060(2) 0.067(2) -0.030(2) 0.059(2) -0.014(2)
C21 0.114(4) 0.050(2) 0.058(2) -0.032(2) 0.051(2) -0.0052(19)
C22 0.101(3) 0.063(3) 0.048(2) -0.023(2) 0.028(2) -0.0009(19)
C23 0.059(2) 0.055(2) 0.0469(19) -0.0096(17) 0.0180(17) 0.0055(17)
C24 0.0441(16) 0.0340(15) 0.0318(15) -0.0084(13) 0.0199(13) -0.0054(13)
C25 0.0294(14) 0.0376(15) 0.0284(14) -0.0032(12) 0.0084(11) -0.0006(12)
C26 0.0340(14) 0.0311(15) 0.0313(14) -0.0050(12) 0.0126(12) -0.0013(12)
C27 0.0330(15) 0.0351(15) 0.0376(16) 0.0028(12) 0.0138(13) -0.0013(13)
C28 0.0307(14) 0.0344(15) 0.0374(15) -0.0007(12) 0.0153(12) -0.0027(13)
C29 0.0359(15) 0.0325(16) 0.0514(18) -0.0008(12) 0.0242(14) -0.0031(13)
C30 0.0470(17) 0.0296(15) 0.0389(16) -0.0066(13) 0.0252(14) 0.0006(12)
C31 0.059(2) 0.064(2) 0.0319(17) 0.0008(17) 0.0175(16) -0.0021(15)
C32 0.0450(18) 0.0496(19) 0.0319(15) -0.0044(15) 0.0138(14) -0.0021(14)
C33 0.0375(15) 0.0338(15) 0.0373(15) -0.0058(12) 0.0191(13) 0.0002(12)
C34 0.065(2) 0.0283(16) 0.064(2) -0.0015(14) 0.0340(18) -0.0024(15)
C35 0.071(2) 0.059(2) 0.066(2) -0.0012(19) 0.045(2) -0.0007(19)
C36 0.0286(14) 0.0431(17) 0.0284(14) -0.0043(12) 0.0076(12) -0.0027(12)
Cl1 0.0312(4) 0.0594(5) 0.0549(5) 0.0005(3) 0.0112(3) 0.0006(4)
Cl2 0.0403(4) 0.0652(6) 0.0657(6) -0.0023(4) 0.0321(4) 0.0019(4)
N1 0.0330(13) 0.0491(16) 0.0484(16) 0.0086(12) 0.0141(12) 0.0181(13)
N2 0.0412(14) 0.068(2) 0.0434(15) 0.0124(14) 0.0122(12) 0.0155(14)
N3 0.0418(15) 0.070(2) 0.0426(15) -0.0052(14) 0.0167(13) -0.0163(14)
N4 0.0450(15) 0.0532(17) 0.0496(16) -0.0059(13) 0.0181(13) -0.0095(14)
O1 0.0421(12) 0.0658(15) 0.0399(12) 0.0231(11) 0.0234(10) 0.0228(11)
O2 0.0289(10) 0.0487(12) 0.0405(11) 0.0057(9) 0.0086(9) 0.0075(10)
O3 0.0291(10) 0.0435(12) 0.0474(12) -0.0045(9) 0.0159(9) -0.0140(10)
O4 0.0471(14) 0.0865(19) 0.0428(13) -0.0122(13) 0.0117(11) -0.0204(13)
O1W 0.0741(19) 0.089(2) 0.085(2) -0.0176(17) 0.0176(17) 0.0101(18)

loop_
_atom_type_symbol
_atom_type_description
_atom_type_scat_dispersion_real
_atom_type_scat_dispersion_imag
_atom_type_scat_source
C C 0.0033 0.0016 'International Tables Vol C Tables 4.2.6.8 and 6.1.1.4'
H H 0.0000 0.0000 'International Tables Vol C Tables 4.2.6.8 and 6.1.1.4'
Cl Cl 0.1484 0.1585 'International Tables Vol C Tables 4.2.6.8 and 6.1.1.4'
N N 0.0061 0.0033 'International Tables Vol C Tables 4.2.6.8 and 6.1.1.4'
O O 0.0106 0.0060 'International Tables Vol C Tables 4.2.6.8 and 6.1.1.4'

loop_
_geom_angle_atom_site_label_1
_geom_angle_atom_site_label_2
_geom_angle_atom_site_label_3
_geom_angle
C6 C1 C2 122.3(3)
C6 C1 Cl1 121.3(2)
C2 C1 Cl1 116.5(2)
C3 C2 C1 119.1(3)
C3 C2 H2 120.4
C1 C2 H2 120.4
C2 C3 C4 120.2(3)
C2 C3 H3 119.9
C4 C3 H3 119.9
C3 C4 C5 121.2(3)
C3 C4 H4 119.4
C5 C4 H4 119.4
C4 C5 C6 120.5(3)
C4 C5 H5 119.8
C6 C5 H5 119.8
C1 C6 C5 116.8(3)
C1 C6 C7 124.6(3)
C5 C6 C7 118.6(3)
C15 C7 C8 109.3(2)
C15 C7 C6 114.7(2)
C8 C7 C6 113.1(2)
C15 C7 H7 106.3
C8 C7 H7 106.3
C6 C7 H7 106.3
C9 C8 C18 118.7(3)
C9 C8 C7 122.2(2)
C18 C8 C7 119.0(2)
N2 C9 C8 128.7(3)
N2 C9 O1 110.3(2)
C8 C9 O1 121.0(2)
C15 C10 O1 122.5(3)
C15 C10 C11 126.7(3)
O1 C10 C11 110.8(2)
C10 C11 C12 112.5(3)
C10 C11 H11A 109.1
C12 C11 H11A 109.1
C10 C11 H11B 109.1
C12 C11 H11B 109.1
H11A C11 H11B 107.8
C13 C12 C17 113.8(3)
C13 C12 C11 109.9(3)
C17 C12 C11 112.5(3)
C13 C12 C16 108.5(3)
C17 C12 C16 106.2(3)
C11 C12 C16 105.5(3)
C12 C13 C14 114.9(3)
C12 C13 H13A 108.5
C14 C13 H13A 108.5
C12 C13 H13B 108.5
C14 C13 H13B 108.5
H13A C13 H13B 107.5
O2 C14 C15 121.0(3)
O2 C14 C13 120.8(3)
C15 C14 C13 118.0(3)
C10 C15 C14 117.7(3)
C10 C15 C7 122.3(3)
C14 C15 C7 119.9(2)
C12 C16 H16A 109.5
C12 C16 H16B 109.5
H16A C16 H16B 109.5
C12 C16 H16C 109.5
H16A C16 H16C 109.5
H16B C16 H16C 109.5
C12 C17 H17A 109.5
C12 C17 H17B 109.5
H17A C17 H17B 109.5
C12 C17 H17C 109.5
H17A C17 H17C 109.5
H17B C17 H17C 109.5
N1 C18 C8 178.4(3)
C20 C19 C24 120.2(4)
C20 C19 Cl2 117.9(3)
C24 C19 Cl2 122.0(2)
C21 C20 C19 119.6(4)
C21 C20 H20 120.2
C19 C20 H20 120.2
C22 C21 C20 120.3(4)
C22 C21 H21 119.9
C20 C21 H21 119.9
C21 C22 C23 119.9(4)
C21 C22 H22 120.1
C23 C22 H22 120.1
C24 C23 C22 122.2(4)
C24 C23 H23 118.9
C22 C23 H23 118.9
C23 C24 C19 117.9(3)
C23 C24 C25 120.3(3)
C19 C24 C25 121.7(3)
C33 C25 C26 108.9(2)
C33 C25 C24 114.0(2)
C26 C25 C24 111.2(2)
C33 C25 H25 107.5
C26 C25 H25 107.5
C24 C25 H25 107.5
C27 C26 C36 118.9(3)
C27 C26 C25 122.9(3)
C36 C26 C25 118.1(2)
N4 C27 C26 128.3(3)
N4 C27 O3 110.0(2)
C26 C27 O3 121.7(3)
C33 C28 O3 122.5(3)
C33 C28 C29 126.2(3)
O3 C28 C29 111.3(2)
C28 C29 C30 113.0(2)
C28 C29 H29A 109.0
C30 C29 H29A 109.0
C28 C29 H29B 109.0
C30 C29 H29B 109.0
H29A C29 H29B 107.8
C35 C30 C31 110.2(3)
C35 C30 C34 108.6(3)
C31 C30 C34 110.6(3)
C35 C30 C29 109.8(3)
C31 C30 C29 107.9(3)
C34 C30 C29 109.7(2)
C32 C31 C30 112.9(2)
C32 C31 H31A 109.0
C30 C31 H31A 109.0
C32 C31 H31B 109.0
C30 C31 H31B 109.0
H31A C31 H31B 107.8
O4 C32 C33 119.6(3)
O4 C32 C31 121.8(3)
C33 C32 C31 118.5(3)
C28 C33 C32 117.5(3)
C28 C33 C25 123.3(3)
C32 C33 C25 119.1(2)
C30 C34 H34A 109.5
C30 C34 H34B 109.5
H34A C34 H34B 109.5
C30 C34 H34C 109.5
H34A C34 H34C 109.5
H34B C34 H34C 109.5
C30 C35 H35A 109.5
C30 C35 H35B 109.5
H35A C35 H35B 109.5
C30 C35 H35C 109.5
H35A C35 H35C 109.5
H35B C35 H35C 109.5
N3 C36 C26 178.1(3)
C9 N2 H2A 120.0
C9 N2 H2B 120.0
H2A N2 H2B 120.0
C27 N4 H4A 119.9
C27 N4 H4B 120.1
H4A N4 H4B 120.0
C9 O1 C10 119.6(2)
C28 O3 C27 118.7(2)
H1X O1W H1Y 109.5

loop_
_geom_bond_atom_site_label_1
_geom_bond_atom_site_label_2
_geom_bond_distance
C1 C6 1.387(4)
C1 C2 1.401(5)
C1 Cl1 1.732(3)
C2 C3 1.372(5)
C2 H2 0.9300
C3 C4 1.375(5)
C3 H3 0.9300
C4 C5 1.377(4)
C4 H4 0.9300
C5 C6 1.421(4)
C5 H5 0.9300
C6 C7 1.535(4)
C7 C15 1.499(4)
C7 C8 1.523(4)
C7 H7 0.9800
C8 C9 1.372(4)
C8 C18 1.393(4)
C9 N2 1.305(4)
C9 O1 1.374(3)
C10 C15 1.358(4)
C10 O1 1.376(3)
C10 C11 1.467(4)
C11 C12 1.516(4)
C11 H11A 0.9700
C11 H11B 0.9700
C12 C13 1.493(4)
C12 C17 1.500(4)
C12 C16 1.583(5)
C13 C14 1.517(4)
C13 H13A 0.9700
C13 H13B 0.9700
C14 O2 1.227(3)
C14 C15 1.443(4)
C16 H16A 0.9600
C16 H16B 0.9600
C16 H16C 0.9600
C17 H17A 0.9600
C17 H17B 0.9600
C17 H17C 0.9600
C18 N1 1.151(4)
C19 C20 1.397(5)
C19 C24 1.399(4)
C19 Cl2 1.723(4)
C20 C21 1.388(6)
C20 H20 0.9300
C21 C22 1.354(6)
C21 H21 0.9300
C22 C23 1.382(5)
C22 H22 0.9300
C23 C24 1.369(5)
C23 H23 0.9300
C24 C25 1.526(4)
C25 C33 1.492(4)
C25 C26 1.521(4)
C25 H25 0.9800
C26 C27 1.350(4)
C26 C36 1.401(4)
C27 N4 1.331(4)
C27 O3 1.379(3)
C28 C33 1.346(4)
C28 O3 1.372(3)
C28 C29 1.482(4)
C29 C30 1.532(4)
C29 H29A 0.9700
C29 H29B 0.9700
C30 C35 1.524(4)
C30 C31 1.526(5)
C30 C34 1.527(4)
C31 C32 1.513(4)
C31 H31A 0.9700
C31 H31B 0.9700
C32 O4 1.220(4)
C32 C33 1.464(4)
C34 H34A 0.9600
C34 H34B 0.9600
C34 H34C 0.9600
C35 H35A 0.9600
C35 H35B 0.9600
C35 H35C 0.9600
C36 N3 1.158(4)
N2 H2A 0.8599
N2 H2B 0.8600
N4 H4A 0.8600
N4 H4B 0.8599
O1W H1X 0.9600
O1W H1Y 0.9599

loop_
_geom_hbond_atom_site_label_D
_geom_hbond_atom_site_label_H
_geom_hbond_atom_site_label_A
_geom_hbond_site_symmetry_A
_geom_hbond_distance_DH
_geom_hbond_distance_HA
_geom_hbond_distance_DA
_geom_hbond_angle_DHA
N2 H2A N3 6_556 0.86 2.11 2.957(4) 167.4
N2 H2B O1W 2_756 0.86 2.01 2.793(4) 151.7
N4 H4A N1 6 0.86 2.20 3.048(4) 168.9
N4 H4B O2 7_656 0.86 2.13 2.957(3) 161.4
O1W H1X O4 . 0.96 1.95 2.754(4) 139.2
O1W H1Y Cl2 . 0.96 2.29 3.168(4) 151.3

loop_
_geom_torsion_atom_site_label_1
_geom_torsion_atom_site_label_2
_geom_torsion_atom_site_label_3
_geom_torsion_atom_site_label_4
_geom_torsion
C6 C1 C2 C3 -1.7(5)
Cl1 C1 C2 C3 179.2(3)
C1 C2 C3 C4 1.9(5)
C2 C3 C4 C5 -1.4(5)
C3 C4 C5 C6 0.7(5)
C2 C1 C6 C5 1.0(4)
Cl1 C1 C6 C5 -180.0(2)
C2 C1 C6 C7 -177.1(3)
Cl1 C1 C6 C7 1.9(4)
C4 C5 C6 C1 -0.5(4)
C4 C5 C6 C7 177.7(3)
C1 C6 C7 C15 -64.6(4)
C5 C6 C7 C15 117.3(3)
C1 C6 C7 C8 61.8(4)
C5 C6 C7 C8 -116.3(3)
C15 C7 C8 C9 18.8(4)
C6 C7 C8 C9 -110.4(3)
C15 C7 C8 C18 -164.1(3)
C6 C7 C8 C18 66.7(3)
C18 C8 C9 N2 -7.1(5)
C7 C8 C9 N2 170.0(3)
C18 C8 C9 O1 173.3(3)
C7 C8 C9 O1 -9.6(5)
C15 C10 C11 C12 20.3(5)
O1 C10 C11 C12 -161.7(3)
C10 C11 C12 C13 -44.9(4)
C10 C11 C12 C17 -172.9(3)
C10 C11 C12 C16 71.8(4)
C17 C12 C13 C14 178.1(3)
C11 C12 C13 C14 50.9(4)
C16 C12 C13 C14 -63.9(4)
C12 C13 C14 O2 154.8(3)
C12 C13 C14 C15 -30.5(5)
O1 C10 C15 C14 -176.0(3)
C11 C10 C15 C14 1.8(5)
O1 C10 C15 C7 1.4(5)
C11 C10 C15 C7 179.2(3)
O2 C14 C15 C10 177.6(3)
C13 C14 C15 C10 2.9(5)
O2 C14 C15 C7 0.2(5)
C13 C14 C15 C7 -174.5(3)
C8 C7 C15 C10 -14.7(4)
C6 C7 C15 C10 113.6(3)
C8 C7 C15 C14 162.6(3)
C6 C7 C15 C14 -69.1(4)
C9 C8 C18 N1 -92(12)
C7 C8 C18 N1 91(12)
C24 C19 C20 C21 -0.8(5)
Cl2 C19 C20 C21 -179.6(3)
C19 C20 C21 C22 0.2(6)
C20 C21 C22 C23 0.5(6)
C21 C22 C23 C24 -0.7(6)
C22 C23 C24 C19 0.1(5)
C22 C23 C24 C25 -176.1(3)
C20 C19 C24 C23 0.6(4)
Cl2 C19 C24 C23 179.4(2)
C20 C19 C24 C25 176.8(3)
Cl2 C19 C24 C25 -4.4(4)
C23 C24 C25 C33 -54.9(4)
C19 C24 C25 C33 129.0(3)
C23 C24 C25 C26 68.7(4)
C19 C24 C25 C26 -107.4(3)
C33 C25 C26 C27 12.9(4)
C24 C25 C26 C27 -113.5(3)
C33 C25 C26 C36 -169.2(3)
C24 C25 C26 C36 64.3(3)
C36 C26 C27 N4 -3.6(5)
C25 C26 C27 N4 174.2(3)
C36 C26 C27 O3 178.5(3)
C25 C26 C27 O3 -3.7(4)
C33 C28 C29 C30 19.0(4)
O3 C28 C29 C30 -161.9(2)
C28 C29 C30 C35 -167.1(3)
C28 C29 C30 C31 -47.0(3)
C28 C29 C30 C34 73.6(3)
C35 C30 C31 C32 175.0(3)
C34 C30 C31 C32 -64.9(4)
C29 C30 C31 C32 55.1(4)
C30 C31 C32 O4 147.2(3)
C30 C31 C32 C33 -35.1(4)
O3 C28 C33 C32 -174.9(3)
C29 C28 C33 C32 4.1(5)
O3 C28 C33 C25 1.2(4)
C29 C28 C33 C25 -179.8(3)
O4 C32 C33 C28 -178.1(3)
C31 C32 C33 C28 4.1(4)
O4 C32 C33 C25 5.6(5)
C31 C32 C33 C25 -172.1(3)
C26 C25 C33 C28 -11.7(4)
C24 C25 C33 C28 113.1(3)
C26 C25 C33 C32 164.3(3)
C24 C25 C33 C32 -70.9(3)
C27 C26 C36 N3 -117(10)
C25 C26 C36 N3 65(10)
N2 C9 O1 C10 174.3(3)
C8 C9 O1 C10 -6.0(5)
C15 C10 O1 C9 10.3(5)
C11 C10 O1 C9 -167.8(3)
C33 C28 O3 C27 9.9(4)
C29 C28 O3 C27 -169.2(2)
N4 C27 O3 C28 173.2(3)
C26 C27 O3 C28 -8.6(4)
